data_4118340
loop_
_publ_author_name
'Maitane Fern\'andez'
'Uxue Uria'
'Jose L. Vicario'
'Efra\'im Reyes'
'Luisa Carrillo'

_publ_contact_author_address
;
Departamento de Quimica Organica II, Facultad de Ciencia y Tecnologia,
Universidad del Pais Vasco/Euskal Herriko Unibertsitatea. P.O. Box 644,
48080 Bilbao, Spain
;
_publ_contact_author_email joseluis.vicario@ehu.es
_publ_contact_author_fax (+34)946012748
_publ_contact_author_name 'Jose L. Vicario'
_publ_contact_author_phone (+34)946015454
_publ_section_title
;
 Enantioselective Conjugate Addition of Donor-Acceptor Hydrazones to
 \a,\b-Unsaturated Aldehydes through Formal Diaza-Ene Reaction: Access to
 1,4-Dicarbonyl Compounds
;
_journal_name_full 'Journal of the American Chemical Society'
_journal_page_first 11872
_journal_page_last 11875
_journal_paper_doi 10.1021/ja3041042
_journal_volume 134
_journal_year 2012
_chemical_absolute_configuration ad
_chemical_compound_source 'synthesis as described'
_chemical_formula_moiety 'C16 H21 N3 O3'
_chemical_formula_sum 'C16 H21 N3 O3'
_chemical_formula_weight 303.36
_chemical_name_systematic
;
 ?
;
_space_group_IT_number 5
_symmetry_cell_setting monoclinic
_symmetry_Int_Tables_number 5
_symmetry_space_group_name_Hall 'C 2y'
_symmetry_space_group_name_H-M 'C 1 2 1'
_atom_sites_solution_hydrogens geom
_atom_sites_solution_primary direct
_atom_sites_solution_secondary difmap
_audit_conform_dict_location ftp://ftp.iucr.org/pub/cif_core.dic
_audit_conform_dict_name cif_core.dic
_audit_conform_dict_version 2.4
_audit_creation_date 2012-04-28T11:22:11-00:00
_audit_creation_method 'WinGX routine CIF_UPDATE'
_cell_angle_alpha 90
_cell_angle_beta 90.2410(10)
_cell_angle_gamma 90
_cell_formula_units_Z 4
_cell_length_a 26.6846(4)
_cell_length_b 8.38130(10)
_cell_length_c 6.96910(10)
_cell_measurement_reflns_used 10163
_cell_measurement_temperature 100(2)
_cell_measurement_theta_max 73.9968
_cell_measurement_theta_min 3.3097
_cell_measurement_wavelength 1.54184
_cell_volume 1558.64(4)
_computing_cell_refinement 'CrysAlis Pro (Oxford Diffraction Ltd., 2011)'
_computing_data_collection 'CrysAlis Pro (Oxford Diffraction Ltd., 2011)'
_computing_data_reduction 'CrysAlis Pro (Oxford Diffraction Ltd., 2011)'
_computing_molecular_graphics 'Diamond v.3.2f (Crystal Impact GbR, 2008)'
_computing_publication_material 'WinGX publication routines (Farrugia, 1999)'
_computing_structure_refinement 'SHELXL-97 (Sheldrick, 2008)'
_computing_structure_solution 'SIR92 (Altomare et al, 1993)'
_diffrn_ambient_temperature 100(2)
_diffrn_detector 'CCD plate'
_diffrn_detector_area_resol_mean 5.2012
_diffrn_detector_type Atlas
_diffrn_measured_fraction_theta_full 0.997
_diffrn_measured_fraction_theta_max 0.997
_diffrn_measurement_details
;
  1 omega  -56.00  -21.00   1.0000    1.5000
omega____ theta____ kappa____ phi______ frames
    -      -40.5756   57.0000   60.0000 35

  2 omega   19.00  115.00   1.0000    1.5000
omega____ theta____ kappa____ phi______ frames
    -       40.5756   38.0000 -120.0000 96

  3 omega   62.00   88.00   1.0000    1.5000
omega____ theta____ kappa____ phi______ frames
    -       40.5756 -126.0000 -114.0000 26

  4 omega   39.00   68.00   1.0000    4.5000
omega____ theta____ kappa____ phi______ frames
    -      108.3609  -30.0000   90.0000 29

  5 omega   38.00   65.00   1.0000    4.5000
omega____ theta____ kappa____ phi______ frames
    -      108.3609  -94.0000    0.0000 27

  6 omega   36.00   69.00   1.0000    4.5000
omega____ theta____ kappa____ phi______ frames
    -      108.3609  -30.0000   30.0000 33

  7 omega   55.00  120.00   1.0000    4.5000
omega____ theta____ kappa____ phi______ frames
    -      108.3609 -126.0000   65.0000 65

  8 omega   30.00   55.00   1.0000    4.5000
omega____ theta____ kappa____ phi______ frames
    -      108.3609  -30.0000  120.0000 25

  9 omega   39.00   65.00   1.0000    4.5000
omega____ theta____ kappa____ phi______ frames
    -      108.3609  -30.0000    0.0000 26

 10 omega   37.00   66.00   1.0000    4.5000
omega____ theta____ kappa____ phi______ frames
    -      108.3609  -30.0000   60.0000 29

 11 omega   87.00  116.00   1.0000    4.5000
omega____ theta____ kappa____ phi______ frames
    -      108.3609  -61.0000  150.0000 29

 12 omega  -42.00   -6.00   1.0000    1.5000
omega____ theta____ kappa____ phi______ frames
    -      -40.5756   57.0000  -90.0000 36

 13 omega   34.00   69.00   1.0000    4.5000
omega____ theta____ kappa____ phi______ frames
    -      108.3609  -30.0000    0.0000 35

 14 omega   37.00   80.00   1.0000    4.5000
omega____ theta____ kappa____ phi______ frames
    -      108.3609  -94.0000  -60.0000 43

 15 omega   35.00   62.00   1.0000    4.5000
omega____ theta____ kappa____ phi______ frames
    -      108.3609  -30.0000  -60.0000 27

 16 omega   25.00   51.00   1.0000    4.5000
omega____ theta____ kappa____ phi______ frames
    -      108.3609  -94.0000  150.0000 26

 17 omega   63.00   89.00   1.0000    4.5000
omega____ theta____ kappa____ phi______ frames
    -      108.3609  -94.0000  150.0000 26

 18 omega   34.00   67.00   1.0000    4.5000
omega____ theta____ kappa____ phi______ frames
    -      108.3609  -30.0000  150.0000 33

 19 omega  -51.00   -7.00   1.0000    1.5000
omega____ theta____ kappa____ phi______ frames
    -      -40.5756  126.0000  -37.0000 44

 20 omega  -87.00  -59.00   1.0000    1.5000
omega____ theta____ kappa____ phi______ frames
    -      -40.5756  126.0000  -37.0000 28

 21 omega  -24.00   67.00   1.0000    1.5000
omega____ theta____ kappa____ phi______ frames
    -       40.5756  -38.0000   60.0000 91

 22 omega    5.00   44.00   1.0000    1.5000
omega____ theta____ kappa____ phi______ frames
    -       40.5756 -125.0000    0.0000 39

 23 omega   31.00   68.00   1.0000    4.5000
omega____ theta____ kappa____ phi______ frames
    -      108.3609  -30.0000  -90.0000 37

 24 omega   31.00   67.00   1.0000    4.5000
omega____ theta____ kappa____ phi______ frames
    -      108.3609  -30.0000 -180.0000 36

 25 omega   36.00   67.00   1.0000    4.5000
omega____ theta____ kappa____ phi______ frames
    -      108.3609  -30.0000  -30.0000 31

 26 omega   35.00   61.00   1.0000    4.5000
omega____ theta____ kappa____ phi______ frames
    -      108.3609  -30.0000 -150.0000 26

 27 omega   58.00  115.00   1.0000    4.5000
omega____ theta____ kappa____ phi______ frames
    -      108.3609 -125.0000  -90.0000 57

 28 omega   96.00  133.00   1.0000    4.5000
omega____ theta____ kappa____ phi______ frames
    -      108.3609   45.0000  120.0000 37

 29 omega   39.00   66.00   1.0000    4.5000
omega____ theta____ kappa____ phi______ frames
    -      108.3609  -45.0000  150.0000 27

 30 omega   31.00   63.00   1.0000    4.5000
omega____ theta____ kappa____ phi______ frames
    -      108.3609  -30.0000 -120.0000 32

 31 omega   89.00  115.00   1.0000    4.5000
omega____ theta____ kappa____ phi______ frames
    -      108.3609 -145.0000   49.0000 26

 32 omega  111.00  152.00   1.0000    4.5000
omega____ theta____ kappa____ phi______ frames
    -      108.3609   45.0000 -180.0000 41

 33 omega   35.00  114.00   1.0000    4.5000
omega____ theta____ kappa____ phi______ frames
    -      108.3609  -77.0000   60.0000 79

 34 omega  -98.00   -2.00   1.0000    1.5000
omega____ theta____ kappa____ phi______ frames
    -      -40.5756  125.0000    0.0000 96

 35 omega  -74.00   38.00   1.0000    1.5000
omega____ theta____ kappa____ phi______ frames
    -      -40.5756   77.0000  -90.0000 112

 36 omega -119.00   -7.00   1.0000    1.5000
omega____ theta____ kappa____ phi______ frames
    -      -40.5756  -77.0000  -60.0000 112

 37 omega -114.00  -62.00   1.0000    1.5000
omega____ theta____ kappa____ phi______ frames
    -      -40.5756 -145.0000   78.0000 52

 38 omega    7.00  119.00   1.0000    1.5000
omega____ theta____ kappa____ phi______ frames
    -       40.5756   77.0000 -120.0000 112

 39 omega   11.00  115.00   1.0000    1.5000
omega____ theta____ kappa____ phi______ frames
    -       40.5756   57.0000   90.0000 104

 40 omega    7.00  119.00   1.0000    1.5000
omega____ theta____ kappa____ phi______ frames
    -       40.5756   77.0000  150.0000 112

 41 omega   11.00  115.00   1.0000    1.5000
omega____ theta____ kappa____ phi______ frames
    -       40.5756   57.0000  -30.0000 104

 42 omega   11.00  115.00   1.0000    1.5000
omega____ theta____ kappa____ phi______ frames
    -       40.5756   57.0000   30.0000 104

 43 omega -162.00  -49.00   1.0000    4.5000
omega____ theta____ kappa____ phi______ frames
    -      -83.0000  -77.0000 -150.0000 113

 44 omega -162.00  -49.00   1.0000    4.5000
omega____ theta____ kappa____ phi______ frames
    -      -83.0000  -77.0000  150.0000 113

 45 omega -162.00  -49.00   1.0000    4.5000
omega____ theta____ kappa____ phi______ frames
    -      -83.0000  -77.0000  -30.0000 113

 46 omega -162.00  -49.00   1.0000    4.5000
omega____ theta____ kappa____ phi______ frames
    -      -83.0000  -77.0000   30.0000 113

 47 omega -162.00  -49.00   1.0000    4.5000
omega____ theta____ kappa____ phi______ frames
    -      -83.0000  -77.0000  -90.0000 113

 48 omega   78.00  158.00   1.0000    4.5000
omega____ theta____ kappa____ phi______ frames
    -      108.3609   61.0000   90.0000 80

 49 omega   78.00  158.00   1.0000    4.5000
omega____ theta____ kappa____ phi______ frames
    -      108.3609   61.0000  150.0000 80

 50 omega   78.00  158.00   1.0000    4.5000
omega____ theta____ kappa____ phi______ frames
    -      108.3609   30.0000    0.0000 80

 51 omega   47.00  158.00   1.0000    4.5000
omega____ theta____ kappa____ phi______ frames
    -      108.3609   15.0000  -60.0000 111

 52 omega   78.00  158.00   1.0000    4.5000
omega____ theta____ kappa____ phi______ frames
    -      108.3609   30.0000   60.0000 80

 53 omega   30.00  142.00   1.0000    4.5000
omega____ theta____ kappa____ phi______ frames
    -      108.3609  -77.0000   90.0000 112

;
_diffrn_measurement_device '\k-geometry diffractometer'
_diffrn_measurement_device_type 'Agilent SuperNova'
_diffrn_measurement_method '\w scans'
_diffrn_orient_matrix_UB_11 -0.0143147
_diffrn_orient_matrix_UB_12 0.0078819
_diffrn_orient_matrix_UB_13 -0.2141338
_diffrn_orient_matrix_UB_21 -0.0557995
_diffrn_orient_matrix_UB_22 -0.0150356
_diffrn_orient_matrix_UB_23 0.0531102
_diffrn_orient_matrix_UB_31 -0.0039837
_diffrn_orient_matrix_UB_32 0.182995
_diffrn_orient_matrix_UB_33 0.013739
_diffrn_radiation_monochromator 'Multilayer optics'
_diffrn_radiation_probe x-ray
_diffrn_radiation_source 'Nova (Cu) X-ray micro-source'
_diffrn_radiation_type CuK\a
_diffrn_radiation_wavelength 1.54184
_diffrn_reflns_av_R_equivalents 0.0486
_diffrn_reflns_av_unetI/netI 0.0137
_diffrn_reflns_limit_h_max 32
_diffrn_reflns_limit_h_min -32
_diffrn_reflns_limit_k_max 10
_diffrn_reflns_limit_k_min -9
_diffrn_reflns_limit_l_max 8
_diffrn_reflns_limit_l_min -8
_diffrn_reflns_number 3364
_diffrn_reflns_theta_full 69.97
_diffrn_reflns_theta_max 69.97
_diffrn_reflns_theta_min 3.31
_diffrn_source_current 0.8
_diffrn_source_power 0.04
_diffrn_source_voltage 50
_exptl_absorpt_coefficient_mu 0.74
_exptl_absorpt_correction_T_max 1
_exptl_absorpt_correction_T_min 0.83939
_exptl_absorpt_correction_type multi-scan
_exptl_absorpt_process_details
;
        CrysAlisPro, Agilent Technologies,
        Version 1.171.35.21 (release 20-01-2012 CrysAlis171 .NET)
        (compiled Jan 23 2012,18:06:46)
        empirical absorption correction using spherical harmonics,
 implemented in SCALE3 ABSPACK scaling algorithm.
;
_exptl_crystal_colour colourless
_exptl_crystal_density_diffrn 1.293
_exptl_crystal_description prism
_exptl_crystal_F_000 648
_exptl_crystal_size_max 0.2
_exptl_crystal_size_mid 0.12
_exptl_crystal_size_min 0.05
_refine_diff_density_max 0.258
_refine_diff_density_min -0.22
_refine_diff_density_rms 0.036
_refine_ls_abs_structure_details
;
The Friedel pair coverage of the experiment is almost complete (87%).
Analysis of the absolute structure using likelihood methods
(Hooft, Straver & Spek, 2008) was performed using PLATON (Spek, 2011).
 The results indicated that the absolute structure had been correctly
 assigned. The method calculated that the probability that the structure 
is inverted is smaller than 10-99. The absolute structure parameter y 
(Hooft, Straver & Spek, 2008) was calculated using PLATON (Spek,
2010). The resulting value was y=-0.16(6), which together with Flack parameter 
value, indicate that the absolute structure has sureley been determined 
correctly.

Flack, H. D. (1983), Acta Cryst. A39, 876-881
Flack & G. Bernardinelli, Acta Cryst. 1999, A55, 908-915; 
H. D. Flack & G. Bernardinelli, J. Appl. Cryst. 2000, 33, 1143-1148.

R. W. W. Hooft, L. H. Straver & A. L. Spek, J. Appl. Cryst. 2008, 41, 96-103
A. L. Spek (2010) PLATON, Utrecht, The Netherlands; 
A. L. Spek, J. Appl. Cryst. 2003, 36, 7-13
A. L. Thompson & D. J. Watkin, Tetrahedron: Asymmetry 2009, 20, 712--717

;
_refine_ls_abs_structure_Flack 0.08(19)
_refine_ls_extinction_method none
_refine_ls_goodness_of_fit_ref 1.057
_refine_ls_hydrogen_treatment mixed
_refine_ls_matrix_type full
_refine_ls_number_parameters 226
_refine_ls_number_reflns 3364
_refine_ls_number_restraints 27
_refine_ls_restrained_S_all 1.098
_refine_ls_R_factor_all 0.0389
_refine_ls_R_factor_gt 0.037
_refine_ls_shift/su_max 0.001
_refine_ls_shift/su_mean 0
_refine_ls_structure_factor_coef Fsqd
_refine_ls_weighting_details 'calc w=1/[\s^2^(Fo^2^)+(0.0761P)^2^+0.2670P] where P=(Fo^2^+2Fc^2^)/3'
_refine_ls_weighting_scheme calc
_refine_ls_wR_factor_gt 0.1019
_refine_ls_wR_factor_ref 0.1034
_reflns_number_gt 3210
_reflns_number_total 3364
_reflns_threshold_expression >2\s(I)
_cod_data_source_file ja3041042_si_001.cif
_cod_data_source_block mf783
_cod_database_code 4118340

loop_
_symmetry_equiv_pos_as_xyz
'x, y, z'
'-x, y, -z'
'x+1/2, y+1/2, z'
'-x+1/2, y+1/2, -z'

loop_
_atom_site_label
_atom_site_type_symbol
_atom_site_fract_x
_atom_site_fract_y
_atom_site_fract_z
_atom_site_U_iso_or_equiv
_atom_site_adp_type
_atom_site_occupancy
_atom_site_symmetry_multiplicity
_atom_site_calc_flag
_atom_site_refinement_flags
_atom_site_disorder_assembly
_atom_site_disorder_group
O1 O 0.20131(4) 1.19032(15) 0.26391(16) 0.0279(3) Uani 1 1 d . . .
N1 N 0.40658(5) 0.80973(19) 0.20955(19) 0.0254(3) Uani 1 1 d . A .
N2 N 0.35904(5) 0.75567(18) 0.1857(2) 0.0251(3) Uani 1 1 d . . .
C10 C 0.32030(6) 0.8678(2) 0.2098(2) 0.0225(3) Uani 1 1 d . . .
O3 O 0.49835(5) 0.92607(19) 0.2458(2) 0.0401(4) Uani 1 1 d D . .
O2 O 0.52996(4) 0.67933(19) 0.25826(19) 0.0376(3) Uani 1 1 d . . .
N4 N 0.33947(5) 0.50306(19) 0.3474(2) 0.0258(3) Uani 1 1 d . . .
C17 C 0.49454(6) 0.7691(2) 0.2407(2) 0.0286(4) Uani 1 1 d . A .
C3 C 0.34753(6) 0.5835(2) 0.1654(2) 0.0246(4) Uani 1 1 d . . .
H3 H 0.3164 0.5725 0.0863 0.029 Uiso 1 1 calc R . .
C7 C 0.43712(6) 0.5312(2) 0.1806(2) 0.0286(4) Uani 1 1 d . A .
H7 H 0.4671 0.4869 0.1133 0.034 Uiso 1 1 calc R . .
C14 C 0.23172(6) 0.9303(2) 0.2264(2) 0.0233(4) Uani 1 1 d . . .
H14 H 0.1978 0.8955 0.2231 0.028 Uiso 1 1 calc R . .
C5 C 0.38368(5) 0.5084(2) 0.4755(2) 0.0269(4) Uani 1 1 d . A .
H5A H 0.3772 0.4434 0.5914 0.032 Uiso 1 1 calc R . .
H5B H 0.3897 0.6198 0.5169 0.032 Uiso 1 1 calc R . .
C9 C 0.39027(6) 0.5059(2) 0.0578(2) 0.0288(4) Uani 1 1 d . . .
H9A H 0.3944 0.5561 -0.0697 0.035 Uiso 1 1 calc R . .
H9B H 0.3837 0.3906 0.0397 0.035 Uiso 1 1 calc R . .
C11 C 0.33039(6) 1.0303(2) 0.2344(2) 0.0252(4) Uani 1 1 d . . .
H11 H 0.3642 1.0655 0.2381 0.03 Uiso 1 1 calc R . .
C12 C 0.29204(6) 1.1413(2) 0.2536(2) 0.0257(4) Uani 1 1 d . . .
H12 H 0.2998 1.2512 0.2699 0.031 Uiso 1 1 calc R . .
C15 C 0.26975(6) 0.8193(2) 0.2088(2) 0.0235(3) Uani 1 1 d . . .
H15 H 0.2617 0.7094 0.1959 0.028 Uiso 1 1 calc R . .
C8 C 0.44306(6) 0.7078(2) 0.2072(2) 0.0267(4) Uani 1 1 d . . .
C13 C 0.24208(6) 1.0913(2) 0.2488(2) 0.0230(3) Uani 1 1 d . . .
C6 C 0.42984(6) 0.4451(2) 0.3736(2) 0.0305(4) Uani 1 1 d . . .
H6A H 0.426 0.3291 0.351 0.037 Uiso 1 1 calc R A .
H6B H 0.4598 0.4615 0.4556 0.037 Uiso 1 1 calc R . .
C16 C 0.21023(7) 1.3576(2) 0.2835(2) 0.0292(4) Uani 1 1 d . . .
H16A H 0.2298 1.3956 0.1739 0.044 Uiso 1 1 calc R . .
H16B H 0.2289 1.3777 0.4024 0.044 Uiso 1 1 calc R . .
H16C H 0.1781 1.4143 0.2876 0.044 Uiso 1 1 calc R . .
C18A C 0.55009(8) 0.9834(3) 0.2653(5) 0.0298(8) Uani 0.767(10) 1 d PDU A 1
H18A H 0.5724 0.9257 0.1758 0.036 Uiso 0.767(10) 1 calc PR A 1
H18B H 0.5624 0.9666 0.3979 0.036 Uiso 0.767(10) 1 calc PR A 1
C19A C 0.54895(14) 1.1568(4) 0.2183(6) 0.0491(10) Uani 0.767(10) 1 d PDU A 1
H19A H 0.5397 1.1708 0.0831 0.074 Uiso 0.767(10) 1 calc PR A 1
H19B H 0.5822 1.2032 0.2411 0.074 Uiso 0.767(10) 1 calc PR A 1
H19C H 0.5243 1.2104 0.2996 0.074 Uiso 0.767(10) 1 calc PR A 1
C18B C 0.5413(4) 1.0114(13) 0.3369(15) 0.044(3) Uani 0.233(10) 1 d PDU A 2
H18C H 0.5297 1.0823 0.4412 0.052 Uiso 0.233(10) 1 calc PR A 2
H18D H 0.5661 0.9349 0.3897 0.052 Uiso 0.233(10) 1 calc PR A 2
C19B C 0.5632(5) 1.105(2) 0.1768(16) 0.057(4) Uani 0.233(10) 1 d PDU A 2
H19D H 0.5676 1.0362 0.0647 0.085 Uiso 0.233(10) 1 calc PR A 2
H19E H 0.5958 1.1482 0.2164 0.085 Uiso 0.233(10) 1 calc PR A 2
H19F H 0.5407 1.1935 0.1436 0.085 Uiso 0.233(10) 1 calc PR A 2
H4 H 0.3132(8) 0.547(3) 0.417(3) 0.030(5) Uiso 1 1 d . . .

loop_
_atom_site_aniso_label
_atom_site_aniso_U_11
_atom_site_aniso_U_22
_atom_site_aniso_U_33
_atom_site_aniso_U_23
_atom_site_aniso_U_13
_atom_site_aniso_U_12
O1 0.0234(6) 0.0253(7) 0.0348(6) -0.0007(5) 0.0010(4) 0.0022(5)
N1 0.0177(7) 0.0320(9) 0.0267(6) 0.0017(6) -0.0009(5) -0.0040(6)
N2 0.0161(6) 0.0273(9) 0.0319(7) -0.0023(6) -0.0021(5) -0.0016(6)
C10 0.0197(7) 0.0264(9) 0.0215(7) 0.0013(6) -0.0014(5) 0.0001(6)
O3 0.0224(6) 0.0389(9) 0.0589(8) 0.0091(7) -0.0072(5) -0.0077(6)
O2 0.0185(6) 0.0503(10) 0.0440(7) 0.0034(7) 0.0011(5) 0.0029(6)
N4 0.0193(6) 0.0287(8) 0.0295(7) -0.0022(6) 0.0001(5) -0.0002(6)
C17 0.0193(8) 0.0383(12) 0.0281(8) 0.0055(7) 0.0012(6) -0.0006(7)
C3 0.0197(7) 0.0277(10) 0.0264(8) -0.0017(7) -0.0032(6) -0.0002(7)
C7 0.0198(7) 0.0364(11) 0.0295(8) -0.0021(7) 0.0036(6) 0.0031(7)
C14 0.0175(7) 0.0293(10) 0.0231(7) 0.0011(6) -0.0018(5) -0.0024(7)
C5 0.0213(7) 0.0325(10) 0.0268(7) 0.0020(7) -0.0007(6) -0.0010(7)
C9 0.0251(7) 0.0339(10) 0.0274(8) -0.0070(7) 0.0012(6) 0.0011(7)
C11 0.0188(7) 0.0273(10) 0.0295(8) 0.0005(7) -0.0022(6) -0.0026(7)
C12 0.0246(8) 0.0252(10) 0.0274(8) 0.0003(7) -0.0017(6) -0.0047(7)
C15 0.0210(8) 0.0246(9) 0.0248(7) 0.0003(6) -0.0008(6) -0.0036(6)
C8 0.0182(8) 0.0358(11) 0.0262(8) 0.0016(7) 0.0001(6) -0.0014(7)
C13 0.0206(7) 0.0281(9) 0.0202(7) 0.0015(6) 0.0004(5) 0.0009(7)
C6 0.0215(8) 0.0344(11) 0.0357(8) 0.0004(8) -0.0012(6) 0.0028(7)
C16 0.0306(9) 0.0286(10) 0.0285(8) -0.0035(7) -0.0012(6) 0.0034(8)
C18A 0.0224(9) 0.0331(11) 0.0338(11) -0.0024(8) 0.0010(7) -0.0054(7)
C19A 0.0386(14) 0.0431(16) 0.0657(17) -0.0019(13) -0.0050(12) -0.0104(12)
C18B 0.043(3) 0.044(3) 0.044(3) -0.0005(10) 0.0000(10) -0.0003(10)
C19B 0.057(4) 0.058(4) 0.055(4) -0.002(2) 0.001(2) -0.006(2)

loop_
_atom_type_symbol
_atom_type_description
_atom_type_scat_dispersion_real
_atom_type_scat_dispersion_imag
_atom_type_scat_source
C C 0.0181 0.0091 'International Tables Vol C Tables 4.2.6.8 and 6.1.1.4'
H H 0 0 'International Tables Vol C Tables 4.2.6.8 and 6.1.1.4'
N N 0.0311 0.018 'International Tables Vol C Tables 4.2.6.8 and 6.1.1.4'
O O 0.0492 0.0322 'International Tables Vol C Tables 4.2.6.8 and 6.1.1.4'

loop_
_geom_angle_atom_site_label_1
_geom_angle_atom_site_label_2
_geom_angle_atom_site_label_3
_geom_angle
C13 O1 C16 117.95(13)
C8 N1 N2 118.73(15)
N1 N2 C10 116.71(14)
N1 N2 C3 122.02(13)
C10 N2 C3 120.62(12)
C11 C10 N2 121.57(14)
C11 C10 C15 117.71(15)
N2 C10 C15 120.72(15)
C17 O3 C18A 113.64(17)
C17 O3 C18B 123.2(5)
C18A O3 C18B 23.4(4)
C3 N4 C5 113.12(13)
C3 N4 H4 112.7(13)
C5 N4 H4 105.8(12)
O2 C17 O3 123.71(16)
O2 C17 C8 121.44(19)
O3 C17 C8 114.84(15)
N4 C3 N2 113.57(14)
N4 C3 C9 110.36(14)
N2 C3 C9 108.00(14)
N4 C3 H3 108.3
N2 C3 H3 108.3
C9 C3 H3 108.3
C8 C7 C9 106.97(14)
C8 C7 C6 111.60(14)
C9 C7 C6 108.57(14)
C8 C7 H7 109.9
C9 C7 H7 109.9
C6 C7 H7 109.9
C15 C14 C13 121.25(15)
C15 C14 H14 119.4
C13 C14 H14 119.4
N4 C5 C6 110.70(13)
N4 C5 H5A 109.5
C6 C5 H5A 109.5
N4 C5 H5B 109.5
C6 C5 H5B 109.5
H5A C5 H5B 108.1
C3 C9 C7 106.24(13)
C3 C9 H9A 110.5
C7 C9 H9A 110.5
C3 C9 H9B 110.5
C7 C9 H9B 110.5
H9A C9 H9B 108.7
C12 C11 C10 121.51(15)
C12 C11 H11 119.2
C10 C11 H11 119.2
C11 C12 C13 119.95(17)
C11 C12 H12 120
C13 C12 H12 120
C14 C15 C10 120.61(16)
C14 C15 H15 119.7
C10 C15 H15 119.7
N1 C8 C17 117.73(17)
N1 C8 C7 124.99(14)
C17 C8 C7 117.24(15)
O1 C13 C14 116.06(14)
O1 C13 C12 124.98(16)
C14 C13 C12 118.96(16)
C5 C6 C7 110.49(15)
C5 C6 H6A 109.6
C7 C6 H6A 109.6
C5 C6 H6B 109.6
C7 C6 H6B 109.6
H6A C6 H6B 108.1
O1 C16 H16A 109.5
O1 C16 H16B 109.5
H16A C16 H16B 109.5
O1 C16 H16C 109.5
H16A C16 H16C 109.5
H16B C16 H16C 109.5
O3 C18A C19A 106.3(2)
O3 C18A H18A 110.5
C19A C18A H18A 110.5
O3 C18A H18B 110.5
C19A C18A H18B 110.5
H18A C18A H18B 108.7
C19B C18B O3 103.8(7)
C19B C18B H18C 111
O3 C18B H18C 111
C19B C18B H18D 111
O3 C18B H18D 111
H18C C18B H18D 109
C18B C19B H19D 109.5
C18B C19B H19E 109.5
H19D C19B H19E 109.5
C18B C19B H19F 109.5
H19D C19B H19F 109.5
H19E C19B H19F 109.5

loop_
_geom_bond_atom_site_label_1
_geom_bond_atom_site_label_2
_geom_bond_distance
O1 C13 1.372(2)
O1 C16 1.429(2)
N1 C8 1.295(2)
N1 N2 1.3567(18)
N2 C10 1.408(2)
N2 C3 1.482(2)
C10 C11 1.399(2)
C10 C15 1.409(2)
O3 C17 1.320(2)
O3 C18A 1.468(2)
O3 C18B 1.491(5)
O2 C17 1.214(2)
N4 C3 1.453(2)
N4 C5 1.4773(19)
N4 H4 0.93(2)
C17 C8 1.484(2)
C3 C9 1.514(2)
C3 H3 1
C7 C8 1.500(3)
C7 C9 1.527(2)
C7 C6 1.539(2)
C7 H7 1
C14 C15 1.382(2)
C14 C13 1.387(3)
C14 H14 0.95
C5 C6 1.520(2)
C5 H5A 0.99
C5 H5B 0.99
C9 H9A 0.99
C9 H9B 0.99
C11 C12 1.390(2)
C11 H11 0.95
C12 C13 1.398(2)
C12 H12 0.95
C15 H15 0.95
C6 H6A 0.99
C6 H6B 0.99
C16 H16A 0.98
C16 H16B 0.98
C16 H16C 0.98
C18A C19A 1.490(4)
C18A H18A 0.99
C18A H18B 0.99
C19A H19A 0.98
C19A H19B 0.98
C19A H19C 0.98
C18B C19B 1.487(9)
C18B H18C 0.99
C18B H18D 0.99
C19B H19D 0.98
C19B H19E 0.98
C19B H19F 0.98

loop_
_geom_torsion_atom_site_label_1
_geom_torsion_atom_site_label_2
_geom_torsion_atom_site_label_3
_geom_torsion_atom_site_label_4
_geom_torsion
C8 N1 N2 C10 173.38(13)
C8 N1 N2 C3 2.6(2)
N1 N2 C10 C11 7.3(2)
C3 N2 C10 C11 178.23(14)
N1 N2 C10 C15 -172.97(13)
C3 N2 C10 C15 -2.1(2)
C18A O3 C17 O2 2.8(3)
C18B O3 C17 O2 -21.5(6)
C18A O3 C17 C8 -175.87(18)
C18B O3 C17 C8 159.8(6)
C5 N4 C3 N2 -60.98(18)
C5 N4 C3 C9 60.44(18)
N1 N2 C3 N4 88.37(18)
C10 N2 C3 N4 -82.03(17)
N1 N2 C3 C9 -34.36(19)
C10 N2 C3 C9 155.24(13)
C3 N4 C5 C6 -53.8(2)
N4 C3 C9 C7 -63.75(19)
N2 C3 C9 C7 60.93(17)
C8 C7 C9 C3 -57.96(18)
C6 C7 C9 C3 62.6(2)
N2 C10 C11 C12 178.46(14)
C15 C10 C11 C12 -1.2(2)
C10 C11 C12 C13 0.1(2)
C13 C14 C15 C10 -1.1(2)
C11 C10 C15 C14 1.7(2)
N2 C10 C15 C14 -177.97(14)
N2 N1 C8 C17 -177.80(13)
N2 N1 C8 C7 -0.2(2)
O2 C17 C8 N1 173.12(15)
O3 C17 C8 N1 -8.2(2)
O2 C17 C8 C7 -4.6(2)
O3 C17 C8 C7 174.09(15)
C9 C7 C8 N1 29.4(2)
C6 C7 C8 N1 -89.21(18)
C9 C7 C8 C17 -153.03(14)
C6 C7 C8 C17 88.36(17)
C16 O1 C13 C14 -178.82(14)
C16 O1 C13 C12 0.9(2)
C15 C14 C13 O1 179.68(13)
C15 C14 C13 C12 0.0(2)
C11 C12 C13 O1 -179.15(14)
C11 C12 C13 C14 0.5(2)
N4 C5 C6 C7 52.4(2)
C8 C7 C6 C5 59.19(18)
C9 C7 C6 C5 -58.5(2)
C17 O3 C18A C19A 165.8(3)
C18B O3 C18A C19A -74.5(11)
C17 O3 C18B C19B 120.1(10)
C18A O3 C18B C19B 48.1(11)
